data_4329900
loop_
_publ_author_name
'David V. Partyka'
'Matthias Zeller'
'Allen D. Hunter'
'Thomas G. Gray'

_publ_section_title
;
 Arylgold(I) Complexes from Base-Assisted Transmetalation: Structures, NMR
 Properties, and Density-Functional Theory Calculations
;
_journal_name_full 'Inorganic Chemistry'
_journal_page_first 8394
_journal_page_last 8401
_journal_paper_doi 10.1021/ic3009464
_journal_volume 51
_journal_year 2012
_chemical_formula_moiety 'C20 H36 Au O2 P, 0.5(C6 H6)'
_chemical_formula_sum 'C23 H39 Au O2 P'
_chemical_formula_weight 575.48
_chemical_name_systematic
;

 ?

;
_space_group_IT_number 2
_symmetry_cell_setting triclinic
_symmetry_space_group_name_Hall '-P 1'
_symmetry_space_group_name_H-M 'P -1'
_atom_sites_solution_hydrogens geom
_atom_sites_solution_primary direct
_atom_sites_solution_secondary difmap
_audit_creation_method SHELXL-97
_cell_angle_alpha 107.093(4)
_cell_angle_beta 100.704(4)
_cell_angle_gamma 96.207(4)
_cell_formula_units_Z 2
_cell_length_a 9.074(2)
_cell_length_b 10.612(2)
_cell_length_c 12.973(3)
_cell_measurement_reflns_used 5182
_cell_measurement_temperature 100(2)
_cell_measurement_theta_max 30.48
_cell_measurement_theta_min 3.04
_cell_volume 1155.5(4)
_computing_cell_refinement 'SAINT+ 6.45 (Bruker, 2003)'
_computing_data_collection 'SMART 5.630 (Bruker, 1997-2002)'
_computing_data_reduction 'SAINT+ 6.45'
_computing_molecular_graphics 'SHELXTL 6.14'
_computing_publication_material 'SHELXTL 6.14'
_computing_structure_refinement 'SHELXTL 6.14'
_computing_structure_solution 'SHELXTL 6.14 (Bruker, 2000-2003)'
_diffrn_ambient_temperature 100(2)
_diffrn_measured_fraction_theta_full 0.991
_diffrn_measured_fraction_theta_max 0.991
_diffrn_measurement_device_type 'Bruker AXS SMART APEX CCD diffractometer'
_diffrn_measurement_method '\w scans'
_diffrn_radiation_monochromator graphite
_diffrn_radiation_source 'fine-focus sealed tube'
_diffrn_radiation_type MoK\a
_diffrn_radiation_wavelength 0.71073
_diffrn_reflns_av_R_equivalents 0.0278
_diffrn_reflns_av_sigmaI/netI 0.0401
_diffrn_reflns_limit_h_max 11
_diffrn_reflns_limit_h_min -12
_diffrn_reflns_limit_k_max 14
_diffrn_reflns_limit_k_min -14
_diffrn_reflns_limit_l_max 17
_diffrn_reflns_limit_l_min -17
_diffrn_reflns_number 11826
_diffrn_reflns_theta_full 28.28
_diffrn_reflns_theta_max 28.28
_diffrn_reflns_theta_min 1.69
_diffrn_standards_decay_% none
_diffrn_standards_number 0
_exptl_absorpt_coefficient_mu 6.450
_exptl_absorpt_correction_T_max 0.525
_exptl_absorpt_correction_T_min 0.231
_exptl_absorpt_correction_type multi-scan
_exptl_absorpt_process_details 'SADABS in SAINT+ (Bruker, 2003)'
_exptl_crystal_colour colourless
_exptl_crystal_density_diffrn 1.654
_exptl_crystal_description rod
_exptl_crystal_F_000 574
_exptl_crystal_size_max 0.40
_exptl_crystal_size_mid 0.17
_exptl_crystal_size_min 0.10
_refine_diff_density_max 5.980
_refine_diff_density_min -1.256
_refine_diff_density_rms 0.287
_refine_ls_extinction_method none
_refine_ls_goodness_of_fit_ref 1.128
_refine_ls_hydrogen_treatment constr
_refine_ls_matrix_type full
_refine_ls_number_parameters 245
_refine_ls_number_reflns 5683
_refine_ls_number_restraints 0
_refine_ls_restrained_S_all 1.128
_refine_ls_R_factor_all 0.0463
_refine_ls_R_factor_gt 0.0424
_refine_ls_shift/su_max 0.001
_refine_ls_shift/su_mean 0.000
_refine_ls_structure_factor_coef Fsqd
_refine_ls_weighting_details 'calc w=1/[\s^2^(Fo^2^)+(0.0763P)^2^+2.7048P] where P=(Fo^2^+2Fc^2^)/3'
_refine_ls_weighting_scheme calc
_refine_ls_wR_factor_gt 0.1179
_refine_ls_wR_factor_ref 0.1202
_reflns_number_gt 5218
_reflns_number_total 5683
_reflns_threshold_expression >I>2\s(I)
_cod_data_source_file ic3009464_si_002_6.cif
_cod_data_source_block Cpd_8_06mz313m
_cod_database_code 4329900

loop_
_symmetry_equiv_pos_as_xyz
'x, y, z'
'-x, -y, -z'

loop_
_atom_site_label
_atom_site_type_symbol
_atom_site_fract_x
_atom_site_fract_y
_atom_site_fract_z
_atom_site_U_iso_or_equiv
_atom_site_adp_type
_atom_site_occupancy
_atom_site_symmetry_multiplicity
_atom_site_calc_flag
_atom_site_refinement_flags
Au2 Au -0.12717(2) 0.24582(2) -0.034508(16) 0.01902(9) Uani 1 1 d .
C1 C -0.3309(7) 0.1241(7) -0.2513(5) 0.0262(12) Uani 1 1 d .
C2 C -0.4245(11) 0.1366(10) -0.3565(7) 0.050(2) Uani 1 1 d .
H2A H -0.3621 0.1298 -0.4113 0.075 Uiso 1 1 calc R
H2B H -0.4584 0.2235 -0.3398 0.075 Uiso 1 1 calc R
H2C H -0.5134 0.0647 -0.3862 0.075 Uiso 1 1 calc R
C3 C -0.0429(6) 0.1436(6) 0.1895(5) 0.0189(10) Uani 1 1 d .
H3 H -0.0219 0.0615 0.1366 0.023 Uiso 1 1 calc R
C4 C 0.0521(7) 0.1568(6) 0.3036(5) 0.0214(11) Uani 1 1 d .
H4A H 0.0381 0.2388 0.3590 0.026 Uiso 1 1 calc R
H4B H 0.1613 0.1645 0.3020 0.026 Uiso 1 1 calc R
C5 C 0.0034(8) 0.0340(6) 0.3369(5) 0.0244(12) Uani 1 1 d .
H5A H 0.0234 -0.0472 0.2839 0.029 Uiso 1 1 calc R
H5B H 0.0646 0.0443 0.4114 0.029 Uiso 1 1 calc R
C6 C -0.1646(8) 0.0169(6) 0.3382(5) 0.0257(12) Uani 1 1 d .
H6A H -0.1841 0.0960 0.3938 0.031 Uiso 1 1 calc R
H6B H -0.1929 -0.0630 0.3595 0.031 Uiso 1 1 calc R
C7 C -0.2622(8) 0.0009(7) 0.2234(6) 0.0277(13) Uani 1 1 d .
H7A H -0.2507 -0.0834 0.1693 0.033 Uiso 1 1 calc R
H7B H -0.3708 -0.0048 0.2266 0.033 Uiso 1 1 calc R
C8 C -0.2146(7) 0.1191(7) 0.1848(6) 0.0250(12) Uani 1 1 d .
H8A H -0.2418 0.2008 0.2321 0.030 Uiso 1 1 calc R
H8B H -0.2718 0.1016 0.1078 0.030 Uiso 1 1 calc R
C9 C -0.0317(7) 0.4337(6) 0.2363(5) 0.0222(11) Uani 1 1 d .
H9 H -0.1181 0.4014 0.2652 0.027 Uiso 1 1 calc R
C10 C 0.0972(7) 0.5041(6) 0.3385(5) 0.0214(11) Uani 1 1 d .
H10A H 0.1296 0.4384 0.3748 0.026 Uiso 1 1 calc R
H10B H 0.1857 0.5418 0.3157 0.026 Uiso 1 1 calc R
C11 C 0.0455(9) 0.6152(6) 0.4196(5) 0.0296(14) Uani 1 1 d .
H11A H 0.1314 0.6613 0.4840 0.036 Uiso 1 1 calc R
H11B H -0.0374 0.5762 0.4469 0.036 Uiso 1 1 calc R
C12 C -0.0110(9) 0.7166(7) 0.3660(6) 0.0312(14) Uani 1 1 d .
H12A H -0.0482 0.7856 0.4200 0.037 Uiso 1 1 calc R
H12B H 0.0744 0.7618 0.3450 0.037 Uiso 1 1 calc R
C13 C -0.1381(8) 0.6488(6) 0.2641(6) 0.0276(13) Uani 1 1 d .
H13A H -0.1674 0.7153 0.2278 0.033 Uiso 1 1 calc R
H13B H -0.2282 0.6134 0.2865 0.033 Uiso 1 1 calc R
C14 C -0.0898(8) 0.5335(6) 0.1813(5) 0.0247(12) Uani 1 1 d .
H14A H -0.1778 0.4868 0.1187 0.030 Uiso 1 1 calc R
H14B H -0.0085 0.5703 0.1514 0.030 Uiso 1 1 calc R
C15 C 0.2106(6) 0.3019(6) 0.1449(5) 0.0174(10) Uani 1 1 d .
H15 H 0.2651 0.3233 0.2240 0.021 Uiso 1 1 calc R
C16 C 0.2496(7) 0.1681(5) 0.0761(6) 0.0238(12) Uani 1 1 d .
H16A H 0.2210 0.0960 0.1064 0.029 Uiso 1 1 calc R
H16B H 0.1922 0.1420 -0.0020 0.029 Uiso 1 1 calc R
C17 C 0.4195(7) 0.1882(7) 0.0821(6) 0.0287(13) Uani 1 1 d .
H17A H 0.4743 0.2047 0.1596 0.034 Uiso 1 1 calc R
H17B H 0.4443 0.1044 0.0359 0.034 Uiso 1 1 calc R
C18 C 0.4777(7) 0.3024(7) 0.0442(6) 0.0282(13) Uani 1 1 d .
H18A H 0.4329 0.2825 -0.0356 0.034 Uiso 1 1 calc R
H18B H 0.5898 0.3127 0.0550 0.034 Uiso 1 1 calc R
C19 C 0.4348(8) 0.4318(6) 0.1104(6) 0.0281(13) Uani 1 1 d .
H19A H 0.4668 0.5046 0.0817 0.034 Uiso 1 1 calc R
H19B H 0.4896 0.4568 0.1890 0.034 Uiso 1 1 calc R
C20 C 0.2638(8) 0.4171(6) 0.1032(5) 0.0248(12) Uani 1 1 d .
H20A H 0.2088 0.3986 0.0255 0.030 Uiso 1 1 calc R
H20B H 0.2398 0.5018 0.1487 0.030 Uiso 1 1 calc R
C21 C 0.4878(11) 0.3630(11) 0.4451(8) 0.052(2) Uani 1 1 d .
H21 H 0.4797 0.2701 0.4079 0.062 Uiso 1 1 calc R
C22 C 0.4053(11) 0.4068(13) 0.5224(9) 0.057(3) Uani 1 1 d .
H22 H 0.3391 0.3433 0.5387 0.069 Uiso 1 1 calc R
C23 C 0.4160(11) 0.5431(12) 0.5781(7) 0.052(2) Uani 1 1 d .
H23 H 0.3576 0.5716 0.6316 0.062 Uiso 1 1 calc R
O1 O -0.2450(6) 0.2333(5) -0.1893(4) 0.0278(10) Uani 1 1 d .
O2 O -0.3411(7) 0.0188(5) -0.2319(5) 0.0408(12) Uani 1 1 d .
P1 P 0.00572(17) 0.28292(14) 0.13706(12) 0.0171(3) Uani 1 1 d .

loop_
_atom_site_aniso_label
_atom_site_aniso_U_11
_atom_site_aniso_U_22
_atom_site_aniso_U_33
_atom_site_aniso_U_23
_atom_site_aniso_U_13
_atom_site_aniso_U_12
Au2 0.02301(13) 0.01757(13) 0.01480(13) 0.00376(8) 0.00231(8) 0.00402(8)
C1 0.025(3) 0.030(3) 0.025(3) 0.010(3) 0.009(2) 0.003(2)
C2 0.058(5) 0.053(5) 0.027(4) 0.015(4) -0.008(4) -0.012(4)
C3 0.021(3) 0.017(2) 0.018(3) 0.006(2) 0.004(2) 0.004(2)
C4 0.027(3) 0.018(3) 0.018(3) 0.006(2) 0.004(2) 0.005(2)
C5 0.034(3) 0.019(3) 0.024(3) 0.011(2) 0.007(2) 0.008(2)
C6 0.034(3) 0.018(3) 0.025(3) 0.006(2) 0.010(3) 0.004(2)
C7 0.028(3) 0.026(3) 0.030(3) 0.012(3) 0.007(3) 0.000(2)
C8 0.022(3) 0.030(3) 0.028(3) 0.016(3) 0.007(2) 0.004(2)
C9 0.028(3) 0.017(3) 0.021(3) 0.004(2) 0.007(2) 0.007(2)
C10 0.030(3) 0.015(3) 0.017(3) 0.004(2) 0.002(2) 0.005(2)
C11 0.045(4) 0.020(3) 0.020(3) 0.003(2) 0.002(3) 0.010(3)
C12 0.049(4) 0.018(3) 0.024(3) 0.005(2) 0.003(3) 0.012(3)
C13 0.034(3) 0.017(3) 0.031(3) 0.008(2) 0.004(3) 0.011(2)
C14 0.034(3) 0.020(3) 0.019(3) 0.005(2) 0.003(2) 0.008(2)
C15 0.017(2) 0.018(3) 0.019(3) 0.009(2) 0.003(2) 0.0029(19)
C16 0.028(3) 0.007(2) 0.033(3) 0.001(2) 0.009(2) 0.004(2)
C17 0.024(3) 0.027(3) 0.037(4) 0.015(3) 0.005(3) 0.003(2)
C18 0.026(3) 0.030(3) 0.029(3) 0.006(3) 0.013(3) 0.002(2)
C19 0.032(3) 0.020(3) 0.030(3) 0.007(3) 0.007(3) -0.002(2)
C20 0.034(3) 0.020(3) 0.021(3) 0.007(2) 0.008(2) 0.006(2)
C21 0.044(5) 0.066(6) 0.045(5) 0.023(5) -0.002(4) 0.015(4)
C22 0.044(5) 0.090(8) 0.050(5) 0.043(6) 0.007(4) 0.012(5)
C23 0.046(5) 0.081(7) 0.035(4) 0.027(5) 0.007(4) 0.016(5)
O1 0.039(3) 0.027(2) 0.013(2) 0.0061(17) -0.0024(18) 0.0025(19)
O2 0.043(3) 0.030(3) 0.046(3) 0.015(2) 0.001(2) 0.001(2)
P1 0.0206(7) 0.0143(6) 0.0157(7) 0.0038(5) 0.0033(5) 0.0048(5)

loop_
_atom_type_symbol
_atom_type_description
_atom_type_scat_dispersion_real
_atom_type_scat_dispersion_imag
_atom_type_scat_source
C C 0.0033 0.0016 'International Tables Vol C Tables 4.2.6.8 and 6.1.1.4'
H H 0.0000 0.0000 'International Tables Vol C Tables 4.2.6.8 and 6.1.1.4'
O O 0.0106 0.0060 'International Tables Vol C Tables 4.2.6.8 and 6.1.1.4'
P P 0.1023 0.0942 'International Tables Vol C Tables 4.2.6.8 and 6.1.1.4'
Au Au -2.0133 8.8022 'International Tables Vol C Tables 4.2.6.8 and 6.1.1.4'

loop_
_geom_angle_atom_site_label_1
_geom_angle_atom_site_label_2
_geom_angle_atom_site_label_3
_geom_angle
_geom_angle_site_symmetry_1
_geom_angle_site_symmetry_3
O1 Au2 P1 173.88(13) . .
O2 C1 O1 125.8(7) . .
O2 C1 C2 121.3(7) . .
O1 C1 C2 112.9(6) . .
C1 C2 H2A 109.5 . .
C1 C2 H2B 109.5 . .
H2A C2 H2B 109.5 . .
C1 C2 H2C 109.5 . .
H2A C2 H2C 109.5 . .
H2B C2 H2C 109.5 . .
C4 C3 C8 111.7(5) . .
C4 C3 P1 115.0(4) . .
C8 C3 P1 110.3(4) . .
C4 C3 H3 106.4 . .
C8 C3 H3 106.4 . .
P1 C3 H3 106.4 . .
C3 C4 C5 110.1(5) . .
C3 C4 H4A 109.6 . .
C5 C4 H4A 109.6 . .
C3 C4 H4B 109.6 . .
C5 C4 H4B 109.6 . .
H4A C4 H4B 108.2 . .
C6 C5 C4 111.3(5) . .
C6 C5 H5A 109.4 . .
C4 C5 H5A 109.4 . .
C6 C5 H5B 109.4 . .
C4 C5 H5B 109.4 . .
H5A C5 H5B 108.0 . .
C5 C6 C7 110.4(5) . .
C5 C6 H6A 109.6 . .
C7 C6 H6A 109.6 . .
C5 C6 H6B 109.6 . .
C7 C6 H6B 109.6 . .
H6A C6 H6B 108.1 . .
C8 C7 C6 110.9(5) . .
C8 C7 H7A 109.5 . .
C6 C7 H7A 109.5 . .
C8 C7 H7B 109.5 . .
C6 C7 H7B 109.5 . .
H7A C7 H7B 108.0 . .
C7 C8 C3 112.5(5) . .
C7 C8 H8A 109.1 . .
C3 C8 H8A 109.1 . .
C7 C8 H8B 109.1 . .
C3 C8 H8B 109.1 . .
H8A C8 H8B 107.8 . .
C14 C9 C10 110.9(5) . .
C14 C9 P1 113.0(4) . .
C10 C9 P1 115.8(4) . .
C14 C9 H9 105.3 . .
C10 C9 H9 105.3 . .
P1 C9 H9 105.3 . .
C11 C10 C9 110.6(5) . .
C11 C10 H10A 109.5 . .
C9 C10 H10A 109.5 . .
C11 C10 H10B 109.5 . .
C9 C10 H10B 109.5 . .
H10A C10 H10B 108.1 . .
C10 C11 C12 111.4(5) . .
C10 C11 H11A 109.3 . .
C12 C11 H11A 109.3 . .
C10 C11 H11B 109.3 . .
C12 C11 H11B 109.3 . .
H11A C11 H11B 108.0 . .
C13 C12 C11 110.9(5) . .
C13 C12 H12A 109.4 . .
C11 C12 H12A 109.4 . .
C13 C12 H12B 109.4 . .
C11 C12 H12B 109.4 . .
H12A C12 H12B 108.0 . .
C12 C13 C14 111.5(5) . .
C12 C13 H13A 109.3 . .
C14 C13 H13A 109.3 . .
C12 C13 H13B 109.3 . .
C14 C13 H13B 109.3 . .
H13A C13 H13B 108.0 . .
C9 C14 C13 111.2(5) . .
C9 C14 H14A 109.4 . .
C13 C14 H14A 109.4 . .
C9 C14 H14B 109.4 . .
C13 C14 H14B 109.4 . .
H14A C14 H14B 108.0 . .
C20 C15 C16 110.6(5) . .
C20 C15 P1 110.9(4) . .
C16 C15 P1 109.6(4) . .
C20 C15 H15 108.5 . .
C16 C15 H15 108.5 . .
P1 C15 H15 108.5 . .
C17 C16 C15 108.3(5) . .
C17 C16 H16A 110.0 . .
C15 C16 H16A 110.0 . .
C17 C16 H16B 110.0 . .
C15 C16 H16B 110.0 . .
H16A C16 H16B 108.4 . .
C18 C17 C16 114.6(5) . .
C18 C17 H17A 108.6 . .
C16 C17 H17A 108.6 . .
C18 C17 H17B 108.6 . .
C16 C17 H17B 108.6 . .
H17A C17 H17B 107.6 . .
C17 C18 C19 109.8(5) . .
C17 C18 H18A 109.7 . .
C19 C18 H18A 109.7 . .
C17 C18 H18B 109.7 . .
C19 C18 H18B 109.7 . .
H18A C18 H18B 108.2 . .
C18 C19 C20 111.5(5) . .
C18 C19 H19A 109.3 . .
C20 C19 H19A 109.3 . .
C18 C19 H19B 109.3 . .
C20 C19 H19B 109.3 . .
H19A C19 H19B 108.0 . .
C19 C20 C15 110.2(5) . .
C19 C20 H20A 109.6 . .
C15 C20 H20A 109.6 . .
C19 C20 H20B 109.6 . .
C15 C20 H20B 109.6 . .
H20A C20 H20B 108.1 . .
C22 C21 C23 118.8(10) . 2_666
C22 C21 H21 120.6 . .
C23 C21 H21 120.6 2_666 .
C21 C22 C23 121.4(10) . .
C21 C22 H22 119.3 . .
C23 C22 H22 119.3 . .
C21 C23 C22 119.8(9) 2_666 .
C21 C23 H23 120.1 2_666 .
C22 C23 H23 120.1 . .
C1 O1 Au2 119.6(4) . .
C15 P1 C9 108.2(3) . .
C15 P1 C3 106.6(3) . .
C9 P1 C3 105.9(3) . .
C15 P1 Au2 111.73(19) . .
C9 P1 Au2 112.2(2) . .
C3 P1 Au2 111.89(19) . .

loop_
_geom_bond_atom_site_label_1
_geom_bond_atom_site_label_2
_geom_bond_distance
_geom_bond_site_symmetry_2
Au2 O1 2.052(4) .
Au2 P1 2.2245(15) .
C1 O2 1.213(9) .
C1 O1 1.273(8) .
C1 C2 1.517(10) .
C2 H2A 0.9800 .
C2 H2B 0.9800 .
C2 H2C 0.9800 .
C3 C4 1.527(8) .
C3 C8 1.538(8) .
C3 P1 1.846(6) .
C3 H3 1.0000 .
C4 C5 1.535(8) .
C4 H4A 0.9900 .
C4 H4B 0.9900 .
C5 C6 1.519(9) .
C5 H5A 0.9900 .
C5 H5B 0.9900 .
C6 C7 1.536(10) .
C6 H6A 0.9900 .
C6 H6B 0.9900 .
C7 C8 1.530(9) .
C7 H7A 0.9900 .
C7 H7B 0.9900 .
C8 H8A 0.9900 .
C8 H8B 0.9900 .
C9 C14 1.527(8) .
C9 C10 1.529(8) .
C9 P1 1.844(6) .
C9 H9 1.0000 .
C10 C11 1.514(9) .
C10 H10A 0.9900 .
C10 H10B 0.9900 .
C11 C12 1.527(9) .
C11 H11A 0.9900 .
C11 H11B 0.9900 .
C12 C13 1.513(10) .
C12 H12A 0.9900 .
C12 H12B 0.9900 .
C13 C14 1.536(9) .
C13 H13A 0.9900 .
C13 H13B 0.9900 .
C14 H14A 0.9900 .
C14 H14B 0.9900 .
C15 C20 1.542(8) .
C15 C16 1.555(8) .
C15 P1 1.829(6) .
C15 H15 1.0000 .
C16 C17 1.518(9) .
C16 H16A 0.9900 .
C16 H16B 0.9900 .
C17 C18 1.516(9) .
C17 H17A 0.9900 .
C17 H17B 0.9900 .
C18 C19 1.523(9) .
C18 H18A 0.9900 .
C18 H18B 0.9900 .
C19 C20 1.526(9) .
C19 H19A 0.9900 .
C19 H19B 0.9900 .
C20 H20A 0.9900 .
C20 H20B 0.9900 .
C21 C22 1.365(15) .
C21 C23 1.389(15) 2_666
C21 H21 0.9500 .
C22 C23 1.397(16) .
C22 H22 0.9500 .
C23 C21 1.389(15) 2_666
C23 H23 0.9500 .

loop_
_geom_torsion_atom_site_label_1
_geom_torsion_atom_site_label_2
_geom_torsion_atom_site_label_3
_geom_torsion_atom_site_label_4
_geom_torsion
_geom_torsion_site_symmetry_1
_geom_torsion_site_symmetry_4
C8 C3 C4 C5 54.4(6) . .
P1 C3 C4 C5 -178.8(4) . .
C3 C4 C5 C6 -58.2(7) . .
C4 C5 C6 C7 59.0(7) . .
C5 C6 C7 C8 -55.8(7) . .
C6 C7 C8 C3 53.0(7) . .
C4 C3 C8 C7 -52.9(7) . .
P1 C3 C8 C7 177.8(5) . .
C14 C9 C10 C11 56.5(7) . .
P1 C9 C10 C11 -173.0(4) . .
C9 C10 C11 C12 -57.2(7) . .
C10 C11 C12 C13 56.6(8) . .
C11 C12 C13 C14 -54.8(8) . .
C10 C9 C14 C13 -55.1(7) . .
P1 C9 C14 C13 173.0(4) . .
C12 C13 C14 C9 54.6(7) . .
C20 C15 C16 C17 56.1(7) . .
P1 C15 C16 C17 178.7(4) . .
C15 C16 C17 C18 -56.1(8) . .
C16 C17 C18 C19 55.8(8) . .
C17 C18 C19 C20 -55.1(7) . .
C18 C19 C20 C15 57.6(7) . .
C16 C15 C20 C19 -58.2(6) . .
P1 C15 C20 C19 179.9(4) . .
C23 C21 C22 C23 -0.1(15) 2_666 .
C21 C22 C23 C21 0.1(15) . 2_666
O2 C1 O1 Au2 -7.1(10) . .
C2 C1 O1 Au2 172.8(5) . .
C20 C15 P1 C9 -66.2(5) . .
C16 C15 P1 C9 171.3(4) . .
C20 C15 P1 C3 -179.7(4) . .
C16 C15 P1 C3 57.8(5) . .
C20 C15 P1 Au2 57.8(4) . .
C16 C15 P1 Au2 -64.7(4) . .
C14 C9 P1 C15 100.2(5) . .
C10 C9 P1 C15 -29.4(5) . .
C14 C9 P1 C3 -145.8(4) . .
C10 C9 P1 C3 84.6(5) . .
C14 C9 P1 Au2 -23.5(5) . .
C10 C9 P1 Au2 -153.1(4) . .
C4 C3 P1 C15 53.2(5) . .
C8 C3 P1 C15 -179.3(4) . .
C4 C3 P1 C9 -61.9(5) . .
C8 C3 P1 C9 65.6(5) . .
C4 C3 P1 Au2 175.6(4) . .
C8 C3 P1 Au2 -56.9(4) . .
